data_4344609
loop_
_publ_author_name
'Duan, Yan'
'Clemente-Juan, Juan M'
'Gim\'enez-Saiz, Carlos'
'Coronado, Eugenio'

_publ_section_title
;
 Cobalt Clusters with Cubane-Type Topologies Based on Trivacant
 Polyoxometalate Ligands.
;
_journal_issue 2
_journal_name_full 'Inorganic chemistry'
_journal_page_first 925
_journal_page_last 938
_journal_paper_doi 10.1021/acs.inorgchem.5b02532
_journal_volume 55
_journal_year 2016
_chemical_formula_sum 'Co8 H58 K5 Na2 O100 P2 W18'
_chemical_formula_weight 5742.62
_chemical_name_systematic
;
 ?
;
_space_group_IT_number 2
_symmetry_cell_setting triclinic
_symmetry_space_group_name_Hall '-P 1'
_symmetry_space_group_name_H-M 'P -1'
_atom_sites_solution_primary direct
_atom_sites_solution_secondary difmap
_audit_creation_method SHELXL-97
_cell_angle_alpha 77.041(3)
_cell_angle_beta 83.369(3)
_cell_angle_gamma 73.088(3)
_cell_formula_units_Z 1
_cell_length_a 10.2222(3)
_cell_length_b 12.6115(4)
_cell_length_c 17.8646(6)
_cell_measurement_reflns_used 10644
_cell_measurement_temperature 120.00(10)
_cell_measurement_theta_max 27.9860
_cell_measurement_theta_min 3.1780
_cell_volume 2144.21(12)
_computing_cell_refinement
;
CrysAlisPro, Agilent Technologies,
Version 1.171.36.28 (release 01-02-2013 CrysAlis171 .NET)
(compiled Feb  1 2013,16:14:44)
;
_computing_data_collection
;
CrysAlisPro, Agilent Technologies,
Version 1.171.36.28 (release 01-02-2013 CrysAlis171 .NET)
(compiled Feb  1 2013,16:14:44)
;
_computing_data_reduction
;
CrysAlisPro, Agilent Technologies,
Version 1.171.36.28 (release 01-02-2013 CrysAlis171 .NET)
(compiled Feb  1 2013,16:14:44)
;
_computing_structure_refinement 'SHELXL-97 (Sheldrick, 1997)'
_computing_structure_solution 'SHELXS-97 (Sheldrick, 1997)'
_diffrn_ambient_temperature 120.00(10)
_diffrn_detector_area_resol_mean 16.0267
_diffrn_measured_fraction_theta_full 0.999
_diffrn_measured_fraction_theta_max 0.905
_diffrn_measurement_details
;
  1 omega  -88.00   12.00   0.8000    5.0000
omega____ theta____ kappa____ phi______ frames
    -      -17.7276  -77.0000   60.0000 125

  2 omega  -75.00   -3.00   0.8000    5.0000
omega____ theta____ kappa____ phi______ frames
    -      -17.7276  125.0000  -78.0000 90

  3 omega  -94.00  -35.60   0.8000    5.0000
omega____ theta____ kappa____ phi______ frames
    -      -17.7276 -178.0000  -30.0000 73

  4 omega  -20.00   60.00   0.8000    5.0000
omega____ theta____ kappa____ phi______ frames
    -       18.3526  -99.0000  -90.0000 100

  5 omega   -3.00   86.60   0.8000    5.0000
omega____ theta____ kappa____ phi______ frames
    -       18.3526   57.0000 -180.0000 112

  6 omega  -26.00   90.00   0.8000    5.0000
omega____ theta____ kappa____ phi______ frames
    -       18.3526   19.0000   30.0000 145

  7 omega  -50.00   39.60   0.8000    5.0000
omega____ theta____ kappa____ phi______ frames
    -       18.3526  -57.0000 -180.0000 112

  8 omega  -86.00  -11.60   0.8000    5.0000
omega____ theta____ kappa____ phi______ frames
    -      -17.7276  142.0000   63.9235 93

  9 omega  -50.00   39.60   0.8000    5.0000
omega____ theta____ kappa____ phi______ frames
    -       18.3526  -57.0000    0.0000 112

 10 omega   -3.00   86.60   0.8000    5.0000
omega____ theta____ kappa____ phi______ frames
    -       18.3526   57.0000    0.0000 112

 11 omega  -50.00   39.60   0.8000    5.0000
omega____ theta____ kappa____ phi______ frames
    -       18.3526  -57.0000  -90.0000 112

 12 omega  -52.00   -8.00   0.8000    5.0000
omega____ theta____ kappa____ phi______ frames
    -       18.3526  -77.0000   90.0000 55

 13 omega   -3.00   86.60   0.8000    5.0000
omega____ theta____ kappa____ phi______ frames
    -       18.3526   57.0000  -90.0000 112

;
_diffrn_measurement_device_type 'SuperNova, Single source at offset, Sapphire3'
_diffrn_measurement_method '\w scans'
_diffrn_orient_matrix_UB_11 -0.0536545000
_diffrn_orient_matrix_UB_12 0.0439444000
_diffrn_orient_matrix_UB_13 -0.0188141000
_diffrn_orient_matrix_UB_21 0.0352498000
_diffrn_orient_matrix_UB_22 -0.0059160000
_diffrn_orient_matrix_UB_23 -0.0360781000
_diffrn_orient_matrix_UB_31 -0.0339673000
_diffrn_orient_matrix_UB_32 -0.0404280000
_diffrn_orient_matrix_UB_33 -0.0030215000
_diffrn_radiation_monochromator mirror
_diffrn_radiation_source 'SuperNova (Mo) X-ray Source'
_diffrn_radiation_type 'Mo K\a'
_diffrn_radiation_wavelength 0.71073
_diffrn_reflns_av_R_equivalents 0.0805
_diffrn_reflns_av_sigmaI/netI 0.0705
_diffrn_reflns_limit_h_max 13
_diffrn_reflns_limit_h_min -13
_diffrn_reflns_limit_k_max 17
_diffrn_reflns_limit_k_min -16
_diffrn_reflns_limit_l_max 23
_diffrn_reflns_limit_l_min -23
_diffrn_reflns_number 47211
_diffrn_reflns_theta_full 26.00
_diffrn_reflns_theta_max 29.02
_diffrn_reflns_theta_min 2.95
_exptl_absorpt_coefficient_mu 25.952
_exptl_absorpt_correction_T_max 0.446
_exptl_absorpt_correction_T_min 0.084
_exptl_absorpt_correction_type analytical
_exptl_absorpt_process_details
;
CrysAlisPro, Agilent Technologies,
Version 1.171.36.28 (release 01-02-2013 CrysAlis171 .NET)
(compiled Feb  1 2013,16:14:44)
Analytical numeric absorption correction using a multifaceted crystal
            model based on expressions derived by R.C. Clark & J.S. Reid.
(Clark, R. C. & Reid, J. S. (1995). Acta Cryst. A51, 887-897)
;
_exptl_crystal_colour brown
_exptl_crystal_density_diffrn 4.447
_exptl_crystal_density_method 'not measured'
_exptl_crystal_description plate
_exptl_crystal_F_000 2553
_exptl_crystal_size_max 0.1631
_exptl_crystal_size_mid 0.0918
_exptl_crystal_size_min 0.0328
_refine_diff_density_max 5.409
_refine_diff_density_min -2.693
_refine_diff_density_rms 0.499
_refine_ls_extinction_method none
_refine_ls_goodness_of_fit_ref 1.088
_refine_ls_hydrogen_treatment noref
_refine_ls_matrix_type full
_refine_ls_number_parameters 628
_refine_ls_number_reflns 10340
_refine_ls_number_restraints 24
_refine_ls_restrained_S_all 1.090
_refine_ls_R_factor_all 0.0855
_refine_ls_R_factor_gt 0.0519
_refine_ls_shift/su_max 0.000
_refine_ls_shift/su_mean 0.000
_refine_ls_structure_factor_coef Fsqd
_refine_ls_weighting_details 'calc w=1/[\s^2^(Fo^2^)+(0.0537P)^2^+44.7540P] where P=(Fo^2^+2Fc^2^)/3'
_refine_ls_weighting_scheme calc
_refine_ls_wR_factor_gt 0.1184
_refine_ls_wR_factor_ref 0.1428
_reflns_number_gt 7434
_reflns_number_total 10340
_reflns_threshold_expression >2sigma(I)
_cod_data_source_file ic5b02532_si_001.cif
_cod_data_source_block K5Na2-3
_cod_original_cell_volume 2144.23(11)
_cod_database_code 4344609

loop_
_symmetry_equiv_pos_as_xyz
'x, y, z'
'-x, -y, -z'

loop_
_atom_site_label
_atom_site_type_symbol
_atom_site_fract_x
_atom_site_fract_y
_atom_site_fract_z
_atom_site_U_iso_or_equiv
_atom_site_adp_type
_atom_site_occupancy
_atom_site_symmetry_multiplicity
_atom_site_calc_flag
_atom_site_refinement_flags
_atom_site_disorder_group
P1 P -0.2295(3) 0.1812(3) 0.27232(18) 0.0058(6) Uani 1 1 d U .
W1 W -0.53393(6) 0.32201(6) 0.16967(4) 0.02322(16) Uani 1 1 d . .
W2 W -0.34925(6) 0.05958(5) 0.14214(4) 0.02151(15) Uani 1 1 d . .
W3 W -0.02832(6) -0.09231(5) 0.24049(4) 0.02073(15) Uani 1 1 d . .
W4 W 0.07742(6) 0.03744(5) 0.36188(4) 0.01965(15) Uani 1 1 d . .
W5 W -0.11678(6) 0.32034(5) 0.39399(4) 0.02214(15) Uani 1 1 d . .
W6 W -0.41171(6) 0.45765(5) 0.29819(4) 0.02403(16) Uani 1 1 d . .
W7 W -0.21933(6) 0.29160(5) 0.06501(4) 0.02149(15) Uani 1 1 d . .
W8 W 0.10517(6) 0.13985(5) 0.16663(4) 0.01999(15) Uani 1 1 d . .
W9 W -0.09459(6) 0.42589(5) 0.19738(4) 0.02357(16) Uani 1 1 d . .
Co1 Co -0.5000 0.0000 0.5000 0.0177(6) Uani 1 2 d S .
Co2 Co -0.53205(19) 0.20974(17) 0.37273(12) 0.0193(4) Uani 1 1 d . .
Co3 Co -0.35231(19) -0.04067(17) 0.34664(12) 0.0199(4) Uani 1 1 d . .
Co4 Co -0.24980(19) 0.08193(17) 0.46291(12) 0.0183(4) Uani 1 1 d . .
O4 O -0.5402(10) 0.0417(9) 0.3937(6) 0.023(2) Uani 1 1 d . .
O5 O -0.3159(10) -0.0579(9) 0.4619(6) 0.022(2) Uani 1 1 d . .
O6 O -0.4600(10) 0.1431(8) 0.4835(7) 0.025(2) Uani 1 1 d . .
O7 O -0.7413(11) 0.2540(10) 0.4192(7) 0.032(3) Uani 1 1 d . .
O8 O -0.4152(12) -0.1928(9) 0.3669(6) 0.030(3) Uani 1 1 d . .
O9 O -0.2201(10) 0.0206(10) 0.5808(6) 0.025(3) Uani 1 1 d . .
O10 O -0.3113(9) 0.1278(8) 0.3414(6) 0.015(2) Uani 1 1 d . .
O11 O -0.5850(10) 0.2580(9) 0.2639(6) 0.025(2) Uani 1 1 d . .
O12 O -0.4057(10) 0.0030(9) 0.2356(6) 0.021(2) Uani 1 1 d . .
O13 O -0.1615(11) -0.1121(9) 0.3112(7) 0.027(3) Uani 1 1 d . .
O14 O -0.0600(10) 0.0144(9) 0.4248(6) 0.023(2) Uani 1 1 d . .
O15 O -0.2062(11) 0.2280(9) 0.4530(6) 0.024(2) Uani 1 1 d . .
O16 O -0.4917(10) 0.3593(8) 0.3621(6) 0.021(2) Uani 1 1 d . .
O17 O -0.3008(10) 0.2038(9) 0.1955(6) 0.023(2) Uani 1 1 d . .
O18 O -0.0825(9) 0.1017(8) 0.2654(6) 0.020(2) Uani 1 1 d . .
O19 O -0.2176(10) 0.2949(9) 0.2851(6) 0.021(2) Uani 1 1 d . .
O20 O -0.6840(11) 0.4071(10) 0.1330(7) 0.030(3) Uani 1 1 d . .
O21 O -0.5031(10) 0.1907(10) 0.1269(7) 0.029(3) Uani 1 1 d . .
O22 O -0.3912(11) -0.0152(10) 0.0834(7) 0.033(3) Uani 1 1 d . .
O23 O -0.1607(10) -0.0208(9) 0.1621(6) 0.020(2) Uani 1 1 d . .
O24 O 0.0428(12) -0.2268(10) 0.2217(7) 0.032(3) Uani 1 1 d . .
O25 O 0.0958(10) -0.0911(9) 0.3144(6) 0.024(2) Uani 1 1 d . .
O27 O 0.0313(10) 0.1921(9) 0.3694(6) 0.023(2) Uani 1 1 d . .
O28 O -0.0411(11) 0.3647(10) 0.4581(7) 0.032(3) Uani 1 1 d . .
O29 O -0.2821(12) 0.4435(9) 0.3720(7) 0.030(3) Uani 1 1 d . .
O30 O -0.5225(12) 0.5888(9) 0.3041(8) 0.038(3) Uani 1 1 d . .
O31 O -0.4711(10) 0.4272(9) 0.2092(7) 0.027(3) Uani 1 1 d . .
O32 O -0.4060(10) 0.3635(9) 0.0770(7) 0.027(3) Uani 1 1 d . .
O33 O -0.2587(11) 0.1576(9) 0.0565(6) 0.024(2) Uani 1 1 d . .
O34 O 0.0894(10) -0.0074(9) 0.1653(6) 0.024(2) Uani 1 1 d . .
O35 O 0.1813(10) 0.0862(9) 0.2623(6) 0.019(2) Uani 1 1 d . .
O36 O -0.0410(10) 0.4078(9) 0.2963(7) 0.029(3) Uani 1 1 d . .
O37 O -0.2680(11) 0.5122(9) 0.2237(6) 0.027(3) Uani 1 1 d . .
O38 O -0.1794(11) 0.3919(9) 0.1153(7) 0.028(3) Uani 1 1 d . .
O39 O -0.0477(10) 0.1938(8) 0.0968(6) 0.021(2) Uani 1 1 d U .
O40 O 0.0418(10) 0.2883(9) 0.1873(6) 0.023(2) Uani 1 1 d . .
O41 O -0.1796(10) 0.3459(9) -0.0291(6) 0.028(3) Uani 1 1 d . .
O42 O 0.2436(10) 0.1445(10) 0.1041(6) 0.028(3) Uani 1 1 d . .
O43 O -0.0179(12) 0.5267(9) 0.1470(7) 0.031(3) Uani 1 1 d . .
K1 K 0.5677(4) 0.8239(3) 0.0195(2) 0.0354(9) Uani 1 1 d . .
K2 K 0.2789(5) 0.6260(4) 0.1697(3) 0.0556(13) Uani 1 1 d . .
K3 K -0.1331(6) 0.5653(7) -0.0205(4) 0.0282(16) Uani 0.50 1 d P .
Na1A Na 0.248(2) 0.6872(19) 0.3873(13) 0.058(6) Uani 0.50 1 d P 1
Na1B Na 0.296(2) 0.7304(18) 0.3911(12) 0.046(5) Uani 0.50 1 d P 2
Co5 Co -0.0466(6) 0.0423(5) 0.0654(4) 0.0528(16) Uani 0.50 1 d P .
O1W O 0.055(2) 0.0870(17) -0.0274(11) 0.090(6) Uani 1 1 d . .
O2W O -0.6017(14) -0.1310(12) 0.2573(7) 0.045(3) Uani 1 1 d . .
O3W O 0.1926(12) 0.4867(12) 0.2977(9) 0.049(4) Uani 1 1 d . .
O4W O 0.3064(12) 0.8438(13) 0.0922(10) 0.058(5) Uani 1 1 d . .
O5W O 0.829(2) 0.6471(13) 0.3379(12) 0.092(7) Uani 1 1 d . .
O6W O 0.4762(18) 0.6165(13) 0.4857(9) 0.064(5) Uani 1 1 d . .
O7W O 0.7613(17) 0.5873(14) 0.5032(10) 0.068(5) Uani 1 1 d . .
O8W O 0.643(2) 0.7465(12) 0.1781(10) 0.077(6) Uani 1 1 d . .
O9W O 0.5576(18) 0.6065(11) 0.0571(10) 0.068(5) Uani 1 1 d . .
O10W O -0.1294(18) 0.7511(15) 0.0690(10) 0.075(5) Uani 1 1 d U .
O11W O 0.050(2) 0.6015(18) 0.4048(13) 0.094(6) Uani 1 1 d U .

loop_
_atom_site_aniso_label
_atom_site_aniso_U_11
_atom_site_aniso_U_22
_atom_site_aniso_U_33
_atom_site_aniso_U_23
_atom_site_aniso_U_13
_atom_site_aniso_U_12
P1 0.0059(13) 0.0094(15) 0.0015(14) 0.0019(12) -0.0003(11) -0.0030(11)
W1 0.0164(3) 0.0268(3) 0.0199(3) 0.0060(3) -0.0012(2) -0.0037(2)
W2 0.0199(3) 0.0262(3) 0.0182(3) 0.0014(3) -0.0023(2) -0.0100(3)
W3 0.0183(3) 0.0200(3) 0.0209(3) -0.0004(3) 0.0022(2) -0.0046(2)
W4 0.0134(3) 0.0250(3) 0.0167(3) 0.0015(3) -0.0001(2) -0.0039(2)
W5 0.0208(3) 0.0244(3) 0.0210(3) -0.0025(3) 0.0022(2) -0.0087(3)
W6 0.0223(3) 0.0182(3) 0.0268(4) 0.0013(3) 0.0042(3) -0.0047(2)
W7 0.0172(3) 0.0247(3) 0.0180(3) 0.0041(3) -0.0008(2) -0.0051(2)
W8 0.0156(3) 0.0231(3) 0.0178(3) 0.0019(3) 0.0008(2) -0.0051(2)
W9 0.0216(3) 0.0221(3) 0.0240(4) 0.0019(3) 0.0032(3) -0.0077(3)
Co1 0.0138(13) 0.0206(14) 0.0156(15) 0.0024(12) 0.0001(10) -0.0051(11)
Co2 0.0158(9) 0.0231(11) 0.0160(10) 0.0034(8) 0.0015(8) -0.0073(8)
Co3 0.0142(9) 0.0229(11) 0.0187(11) 0.0033(9) 0.0019(8) -0.0056(8)
Co4 0.0134(9) 0.0219(10) 0.0168(11) 0.0011(8) 0.0012(7) -0.0048(8)
O4 0.018(5) 0.022(6) 0.024(6) -0.003(5) 0.008(4) -0.003(4)
O5 0.021(5) 0.022(6) 0.020(6) -0.004(5) 0.005(4) -0.007(4)
O6 0.022(5) 0.011(5) 0.031(7) 0.003(5) -0.004(5) 0.005(4)
O7 0.019(5) 0.036(7) 0.036(7) -0.005(6) 0.002(5) -0.001(5)
O8 0.039(7) 0.028(6) 0.020(6) 0.005(5) 0.009(5) -0.015(5)
O9 0.019(5) 0.041(7) 0.008(5) 0.011(5) -0.003(4) -0.006(5)
O10 0.013(5) 0.019(5) 0.011(5) 0.002(4) 0.005(4) -0.005(4)
O11 0.011(5) 0.030(6) 0.029(6) 0.004(5) -0.008(4) -0.004(4)
O12 0.014(5) 0.026(6) 0.021(6) 0.001(5) -0.004(4) -0.008(4)
O13 0.028(6) 0.019(6) 0.031(7) -0.004(5) 0.002(5) -0.002(5)
O14 0.022(5) 0.026(6) 0.015(6) 0.002(5) 0.003(4) -0.004(4)
O15 0.036(6) 0.019(5) 0.015(6) -0.004(4) 0.006(5) -0.006(5)
O16 0.028(6) 0.017(5) 0.019(6) -0.003(4) -0.001(4) -0.006(4)
O17 0.022(5) 0.022(6) 0.020(6) 0.005(5) -0.002(4) -0.007(4)
O18 0.015(5) 0.017(5) 0.020(6) 0.010(4) -0.001(4) -0.004(4)
O19 0.020(5) 0.023(6) 0.012(5) 0.001(4) 0.006(4) -0.004(4)
O20 0.025(6) 0.033(7) 0.031(7) -0.002(5) -0.008(5) -0.010(5)
O21 0.018(5) 0.032(6) 0.029(7) 0.004(5) 0.004(5) -0.006(5)
O22 0.027(6) 0.037(7) 0.034(7) 0.001(6) -0.008(5) -0.010(5)
O23 0.015(5) 0.022(5) 0.021(6) -0.004(5) 0.006(4) -0.003(4)
O24 0.032(6) 0.034(7) 0.027(7) -0.005(5) 0.007(5) -0.007(5)
O25 0.015(5) 0.026(6) 0.028(6) -0.001(5) 0.006(4) -0.007(4)
O27 0.016(5) 0.027(6) 0.019(6) -0.002(5) -0.001(4) 0.002(4)
O28 0.030(6) 0.037(7) 0.025(7) -0.002(5) 0.004(5) -0.010(5)
O29 0.043(7) 0.020(6) 0.022(6) 0.007(5) 0.004(5) -0.011(5)
O30 0.031(6) 0.015(6) 0.055(9) 0.005(6) 0.009(6) -0.002(5)
O31 0.017(5) 0.027(6) 0.026(6) 0.001(5) 0.009(4) 0.005(4)
O32 0.014(5) 0.023(6) 0.036(7) 0.000(5) 0.005(5) -0.001(4)
O33 0.030(6) 0.023(6) 0.016(6) 0.006(5) 0.001(4) -0.012(5)
O34 0.026(6) 0.029(6) 0.019(6) -0.001(5) -0.001(4) -0.016(5)
O35 0.018(5) 0.023(6) 0.013(5) -0.001(4) -0.004(4) -0.003(4)
O36 0.017(5) 0.029(6) 0.038(7) 0.002(5) 0.007(5) -0.010(5)
O37 0.030(6) 0.027(6) 0.019(6) 0.004(5) 0.006(5) -0.009(5)
O38 0.029(6) 0.017(5) 0.033(7) 0.002(5) -0.006(5) -0.003(5)
O39 0.024(4) 0.020(4) 0.015(4) 0.005(3) 0.001(3) -0.006(3)
O40 0.017(5) 0.029(6) 0.022(6) 0.002(5) -0.001(4) -0.010(4)
O41 0.020(5) 0.033(6) 0.020(6) 0.013(5) 0.002(4) -0.004(5)
O42 0.019(5) 0.036(7) 0.021(6) 0.002(5) 0.000(4) -0.003(5)
O43 0.042(7) 0.017(6) 0.033(7) -0.002(5) 0.006(5) -0.012(5)
K1 0.035(2) 0.038(2) 0.032(2) -0.0012(18) -0.0046(16) -0.0102(17)
K2 0.062(3) 0.047(3) 0.039(3) -0.005(2) 0.000(2) 0.008(2)
K3 0.015(3) 0.045(4) 0.018(4) 0.007(3) -0.003(3) -0.008(3)
Na1A 0.058(14) 0.058(15) 0.050(12) -0.018(11) 0.006(10) -0.001(10)
Na1B 0.039(11) 0.052(13) 0.040(10) -0.014(9) 0.004(8) -0.002(8)
Co5 0.042(3) 0.057(4) 0.052(4) 0.005(3) -0.002(3) -0.014(3)
O1W 0.102(15) 0.089(14) 0.066(13) -0.017(11) 0.033(11) -0.020(12)
O2W 0.053(8) 0.056(9) 0.025(7) -0.010(7) -0.003(6) -0.013(7)
O3W 0.024(6) 0.053(9) 0.056(10) 0.004(7) 0.004(6) 0.000(6)
O4W 0.016(6) 0.059(10) 0.098(14) -0.006(9) -0.013(7) -0.012(6)
O5W 0.136(17) 0.032(9) 0.097(16) -0.024(9) 0.058(13) -0.022(10)
O6W 0.096(13) 0.056(10) 0.051(10) -0.007(8) 0.009(9) -0.046(9)
O7W 0.082(12) 0.064(11) 0.057(11) -0.034(9) -0.016(9) 0.002(9)
O8W 0.125(16) 0.024(8) 0.070(13) -0.002(8) -0.001(11) -0.010(9)
O9W 0.104(13) 0.018(7) 0.076(12) 0.011(7) -0.052(10) -0.002(7)
O10W 0.074(6) 0.070(6) 0.065(6) -0.015(5) -0.005(4) 0.007(4)
O11W 0.106(8) 0.094(8) 0.089(8) -0.030(5) -0.003(5) -0.031(5)

loop_
_atom_type_symbol
_atom_type_description
_atom_type_scat_dispersion_real
_atom_type_scat_dispersion_imag
_atom_type_scat_source
H H 0.0000 0.0000 'International Tables Vol C Tables 4.2.6.8 and 6.1.1.4'
Co Co 0.3494 0.9721 'International Tables Vol C Tables 4.2.6.8 and 6.1.1.4'
K K 0.2009 0.2494 'International Tables Vol C Tables 4.2.6.8 and 6.1.1.4'
Na Na 0.0362 0.0249 'International Tables Vol C Tables 4.2.6.8 and 6.1.1.4'
O O 0.0106 0.0060 'International Tables Vol C Tables 4.2.6.8 and 6.1.1.4'
P P 0.1023 0.0942 'International Tables Vol C Tables 4.2.6.8 and 6.1.1.4'
W W -0.8490 6.8722 'International Tables Vol C Tables 4.2.6.8 and 6.1.1.4'

loop_
_exptl_crystal_face_index_h
_exptl_crystal_face_index_k
_exptl_crystal_face_index_l
_exptl_crystal_face_perp_dist
_exptl_oxdiff_crystal_face_indexfrac_h
_exptl_oxdiff_crystal_face_indexfrac_k
_exptl_oxdiff_crystal_face_indexfrac_l
_exptl_oxdiff_crystal_face_x
_exptl_oxdiff_crystal_face_y
_exptl_oxdiff_crystal_face_z
0 0 -1 0.0164 -0.0000 -0.0000 -1.0000 0.0188 0.0361 0.0030
0 0 1 0.0164 0.0000 0.0000 1.0000 -0.0188 -0.0361 -0.0030
0 -1 0 0.0427 -0.0000 -1.0000 0.0000 -0.0439 0.0059 0.0404
1 0 0 0.0792 1.0000 0.0000 -0.0000 -0.0537 0.0352 -0.0340
-1 0 0 0.0482 -1.0000 -0.0000 0.0000 0.0537 -0.0352 0.0340
0 1 0 0.0406 0.0000 1.0000 -0.0000 0.0439 -0.0059 -0.0404

loop_
_geom_angle_atom_site_label_1
_geom_angle_atom_site_label_2
_geom_angle_atom_site_label_3
_geom_angle
_geom_angle_site_symmetry_1
_geom_angle_site_symmetry_3
O19 P1 O10 109.6(5) . .
O19 P1 O18 108.1(6) . .
O10 P1 O18 109.9(5) . .
O19 P1 O17 108.2(6) . .
O10 P1 O17 111.6(5) . .
O18 P1 O17 109.3(6) . .
O20 W1 O11 103.4(5) . .
O20 W1 O21 103.4(5) . .
O11 W1 O21 95.3(5) . .
O20 W1 O31 100.8(5) . .
O11 W1 O31 91.9(5) . .
O21 W1 O31 152.3(4) . .
O20 W1 O32 97.6(5) . .
O11 W1 O32 158.8(4) . .
O21 W1 O32 81.5(4) . .
O31 W1 O32 82.1(4) . .
O20 W1 O17 168.5(5) . .
O11 W1 O17 87.5(4) . .
O21 W1 O17 71.6(4) . .
O31 W1 O17 82.0(4) . .
O32 W1 O17 71.6(4) . .
O20 W1 K2 47.4(4) . 1_455
O11 W1 K2 99.9(4) . 1_455
O21 W1 K2 149.5(3) . 1_455
O31 W1 K2 53.5(3) . 1_455
O32 W1 K2 92.9(3) . 1_455
O17 W1 K2 134.9(3) . 1_455
O22 W2 O12 104.9(5) . .
O22 W2 O21 98.8(5) . .
O12 W2 O21 95.1(5) . .
O22 W2 O23 102.8(5) . .
O12 W2 O23 91.9(4) . .
O21 W2 O23 154.8(5) . .
O22 W2 O33 96.0(5) . .
O12 W2 O33 159.0(5) . .
O21 W2 O33 82.8(4) . .
O23 W2 O33 82.0(4) . .
O22 W2 O17 165.1(5) . .
O12 W2 O17 87.9(4) . .
O21 W2 O17 72.0(4) . .
O23 W2 O17 84.0(4) . .
O33 W2 O17 71.6(4) . .
O22 W2 K1 53.5(4) . 2_565
O12 W2 K1 124.1(3) . 2_565
O21 W2 K1 50.5(4) . 2_565
O23 W2 K1 139.2(3) . 2_565
O33 W2 K1 70.1(3) . 2_565
O17 W2 K1 113.0(3) . 2_565
O24 W3 O13 102.7(5) . .
O24 W3 O25 100.5(5) . .
O13 W3 O25 94.2(5) . .
O24 W3 O23 103.5(5) . .
O13 W3 O23 90.9(5) . .
O25 W3 O23 153.7(4) . .
O24 W3 O34 99.6(5) . .
O13 W3 O34 157.7(5) . .
O25 W3 O34 83.1(4) . .
O23 W3 O34 82.4(4) . .
O24 W3 O18 168.6(4) . .
O13 W3 O18 86.2(4) . .
O25 W3 O18 71.4(4) . .
O23 W3 O18 83.3(4) . .
O34 W3 O18 72.0(4) . .
O14 W4 O9 103.9(5) . 2_556
O14 W4 O27 91.9(5) . .
O9 W4 O27 101.3(5) 2_556 .
O14 W4 O25 94.9(5) . .
O9 W4 O25 98.2(5) 2_556 .
O27 W4 O25 157.1(5) . .
O14 W4 O35 159.2(4) . .
O9 W4 O35 96.9(4) 2_556 .
O27 W4 O35 85.1(4) . .
O25 W4 O35 80.8(4) . .
O14 W4 O18 85.6(4) . .
O9 W4 O18 168.5(4) 2_556 .
O27 W4 O18 84.6(4) . .
O25 W4 O18 74.2(4) . .
O35 W4 O18 73.6(4) . .
O28 W5 O15 104.3(5) . .
O28 W5 O29 102.5(5) . .
O15 W5 O29 93.5(5) . .
O28 W5 O27 101.4(5) . .
O15 W5 O27 91.4(5) . .
O29 W5 O27 153.6(5) . .
O28 W5 O36 96.5(5) . .
O15 W5 O36 159.2(5) . .
O29 W5 O36 82.8(4) . .
O27 W5 O36 83.5(4) . .
O28 W5 O19 167.6(5) . .
O15 W5 O19 87.2(4) . .
O29 W5 O19 71.7(4) . .
O27 W5 O19 82.7(4) . .
O36 W5 O19 72.2(4) . .
O30 W6 O16 104.0(5) . .
O30 W6 O31 101.8(6) . .
O16 W6 O31 91.9(5) . .
O30 W6 O29 101.0(6) . .
O16 W6 O29 92.6(5) . .
O31 W6 O29 154.9(4) . .
O30 W6 O37 97.7(5) . .
O16 W6 O37 158.2(4) . .
O31 W6 O37 84.6(5) . .
O29 W6 O37 82.2(5) . .
O30 W6 O19 167.6(5) . .
O16 W6 O19 86.7(4) . .
O31 W6 O19 83.9(4) . .
O29 W6 O19 71.8(4) . .
O37 W6 O19 71.6(4) . .
O30 W6 K2 52.9(5) . 1_455
O16 W6 K2 98.5(3) . 1_455
O31 W6 K2 49.2(3) . 1_455
O29 W6 K2 153.4(3) . 1_455
O37 W6 K2 95.4(3) . 1_455
O19 W6 K2 132.7(3) . 1_455
O41 W7 O38 101.3(5) . .
O41 W7 O32 102.9(5) . .
O38 W7 O32 89.6(5) . .
O41 W7 O33 101.7(5) . .
O38 W7 O33 156.3(5) . .
O32 W7 O33 90.9(5) . .
O41 W7 O39 101.5(5) . .
O38 W7 O39 85.3(5) . .
O32 W7 O39 155.7(5) . .
O33 W7 O39 84.5(4) . .
O41 W7 O17 172.3(5) . .
O38 W7 O17 85.3(4) . .
O32 W7 O17 73.1(4) . .
O33 W7 O17 72.2(4) . .
O39 W7 O17 82.8(4) . .
O41 W7 K3 50.6(4) . .
O38 W7 K3 51.4(4) . .
O32 W7 K3 92.9(3) . .
O33 W7 K3 152.2(3) . .
O39 W7 K3 102.4(3) . .
O17 W7 K3 135.1(3) . .
O42 W8 O35 103.5(5) . .
O42 W8 O40 103.9(5) . .
O35 W8 O40 90.4(4) . .
O42 W8 O34 100.5(5) . .
O35 W8 O34 90.6(5) . .
O40 W8 O34 154.6(4) . .
O42 W8 O39 102.2(5) . .
O35 W8 O39 154.3(4) . .
O40 W8 O39 83.8(4) . .
O34 W8 O39 84.4(4) . .
O42 W8 O18 171.4(4) . .
O35 W8 O18 72.1(4) . .
O40 W8 O18 83.7(4) . .
O34 W8 O18 72.5(4) . .
O39 W8 O18 82.3(4) . .
O42 W8 K3 58.6(4) . 2_565
O35 W8 K3 124.5(3) . 2_565
O40 W8 K3 53.0(3) . 2_565
O34 W8 K3 141.0(3) . 2_565
O39 W8 K3 70.6(3) . 2_565
O18 W8 K3 130.0(2) . 2_565
O43 W9 O36 101.8(5) . .
O43 W9 O37 102.6(5) . .
O36 W9 O37 90.4(5) . .
O43 W9 O40 102.2(5) . .
O36 W9 O40 88.9(5) . .
O37 W9 O40 154.8(5) . .
O43 W9 O38 101.9(5) . .
O36 W9 O38 156.2(5) . .
O37 W9 O38 87.2(5) . .
O40 W9 O38 83.4(4) . .
O43 W9 O19 172.1(5) . .
O36 W9 O19 72.8(4) . .
O37 W9 O19 72.1(4) . .
O40 W9 O19 83.7(4) . .
O38 W9 O19 83.9(4) . .
O43 W9 K3 48.1(4) . 2_565
O36 W9 K3 125.5(3) . 2_565
O37 W9 K3 134.1(3) . 2_565
O40 W9 K3 63.5(3) . 2_565
O38 W9 K3 70.5(3) . 2_565
O19 W9 K3 139.8(3) . 2_565
O43 W9 K3 54.3(4) . .
O36 W9 K3 155.9(3) . .
O37 W9 K3 91.9(4) . .
O40 W9 K3 98.9(3) . .
O38 W9 K3 48.0(3) . .
O19 W9 K3 130.6(3) . .
K3 W9 K3 43.42(18) 2_565 .
O4 Co1 O4 180.0(2) . 2_456
O4 Co1 O5 95.7(4) . 2_456
O4 Co1 O5 84.3(4) 2_456 2_456
O4 Co1 O5 84.3(4) . .
O4 Co1 O5 95.7(4) 2_456 .
O5 Co1 O5 180.000(1) 2_456 .
O4 Co1 O6 94.9(5) . 2_456
O4 Co1 O6 85.1(5) 2_456 2_456
O5 Co1 O6 86.4(4) 2_456 2_456
O5 Co1 O6 93.6(4) . 2_456
O4 Co1 O6 85.1(5) . .
O4 Co1 O6 94.9(5) 2_456 .
O5 Co1 O6 93.6(4) 2_456 .
O5 Co1 O6 86.4(4) . .
O6 Co1 O6 180.000(1) 2_456 .
O11 Co2 O16 88.0(4) . .
O11 Co2 O4 99.5(5) . .
O16 Co2 O4 169.5(4) . .
O11 Co2 O6 173.5(4) . .
O16 Co2 O6 95.5(4) . .
O4 Co2 O6 76.4(4) . .
O11 Co2 O7 93.8(4) . .
O16 Co2 O7 99.0(4) . .
O4 Co2 O7 87.9(4) . .
O6 Co2 O7 91.1(4) . .
O11 Co2 O10 93.8(4) . .
O16 Co2 O10 90.8(4) . .
O4 Co2 O10 81.4(4) . .
O6 Co2 O10 80.7(4) . .
O7 Co2 O10 167.8(4) . .
O13 Co3 O12 89.0(4) . .
O13 Co3 O4 172.4(5) . .
O12 Co3 O4 96.7(4) . .
O13 Co3 O5 97.6(4) . .
O12 Co3 O5 170.4(4) . .
O4 Co3 O5 76.1(4) . .
O13 Co3 O8 94.7(4) . .
O12 Co3 O8 92.6(4) . .
O4 Co3 O8 90.0(4) . .
O5 Co3 O8 93.6(4) . .
O13 Co3 O10 93.5(4) . .
O12 Co3 O10 92.4(4) . .
O4 Co3 O10 81.4(4) . .
O5 Co3 O10 80.4(4) . .
O8 Co3 O10 170.5(4) . .
O15 Co4 O14 89.6(4) . .
O15 Co4 O5 171.8(4) . .
O14 Co4 O5 94.2(4) . .
O15 Co4 O6 96.5(4) . .
O14 Co4 O6 168.2(5) . .
O5 Co4 O6 78.5(4) . .
O15 Co4 O9 98.2(5) . .
O14 Co4 O9 97.3(4) . .
O5 Co4 O9 88.4(4) . .
O6 Co4 O9 91.7(4) . .
O15 Co4 O10 91.4(4) . .
O14 Co4 O10 88.2(4) . .
O5 Co4 O10 81.5(4) . .
O6 Co4 O10 81.6(4) . .
O9 Co4 O10 168.8(4) . .
Co1 O4 Co3 99.3(5) . .
Co1 O4 Co2 98.7(5) . .
Co3 O4 Co2 102.9(4) . .
Co1 O5 Co4 96.8(4) . .
Co1 O5 Co3 99.0(5) . .
Co4 O5 Co3 103.8(5) . .
Co1 O6 Co4 96.4(4) . .
Co1 O6 Co2 98.4(5) . .
Co4 O6 Co2 103.3(5) . .
W4 O9 Co4 135.6(5) 2_556 .
P1 O10 Co4 124.4(5) . .
P1 O10 Co2 123.0(5) . .
Co4 O10 Co2 93.7(3) . .
P1 O10 Co3 121.4(5) . .
Co4 O10 Co3 93.3(4) . .
Co2 O10 Co3 92.5(3) . .
W1 O11 Co2 143.3(6) . .
W2 O12 Co3 141.9(5) . .
W3 O13 Co3 143.5(6) . .
W4 O14 Co4 145.8(6) . .
W5 O15 Co4 143.4(6) . .
W5 O15 Na1B 116.4(6) . 2_566
Co4 O15 Na1B 99.2(6) . 2_566
W6 O16 Co2 142.8(6) . .
P1 O17 W2 124.8(6) . .
P1 O17 W1 125.4(6) . .
W2 O17 W1 88.9(3) . .
P1 O17 W7 126.4(5) . .
W2 O17 W7 90.4(4) . .
W1 O17 W7 89.6(3) . .
P1 O18 W4 125.7(6) . .
P1 O18 W3 124.7(5) . .
W4 O18 W3 90.1(3) . .
P1 O18 W8 126.1(5) . .
W4 O18 W8 89.7(3) . .
W3 O18 W8 89.2(3) . .
P1 O19 W5 125.4(6) . .
P1 O19 W6 124.6(5) . .
W5 O19 W6 90.1(3) . .
P1 O19 W9 127.0(5) . .
W5 O19 W9 89.1(3) . .
W6 O19 W9 89.2(3) . .
W1 O20 K3 142.6(6) . 2_465
W1 O20 K2 106.9(5) . 1_455
K3 O20 K2 107.5(4) 2_465 1_455
W1 O21 W2 126.5(6) . .
W1 O21 K1 128.6(5) . 2_565
W2 O21 K1 97.9(5) . 2_565
W2 O22 K1 165.8(7) . 1_445
W2 O22 K1 98.5(5) . 2_565
K1 O22 K1 95.2(4) 1_445 2_565
W2 O23 W3 145.6(6) . .
W2 O23 Co5 104.9(5) . .
W3 O23 Co5 104.6(5) . .
W3 O24 K2 144.9(6) . 1_545
W3 O25 W4 123.5(5) . .
W3 O25 Na1B 129.1(7) . 1_545
W4 O25 Na1B 106.6(6) . 1_545
W3 O25 Na1A 113.6(7) . 1_545
W4 O25 Na1A 119.7(7) . 1_545
Na1B O25 Na1A 17.1(5) 1_545 1_545
W4 O27 W5 144.7(6) . .
W6 O29 W5 126.0(6) . .
W6 O30 Na1A 140.8(8) . 1_455
W6 O30 Na1B 149.5(8) . 1_455
Na1A O30 Na1B 17.6(5) 1_455 1_455
W6 O30 K2 101.5(6) . 1_455
Na1A O30 K2 86.7(6) 1_455 1_455
Na1B O30 K2 97.0(5) 1_455 1_455
W6 O31 W1 145.3(6) . .
W6 O31 K2 102.3(4) . 1_455
W1 O31 K2 95.8(4) . 1_455
W7 O32 W1 125.5(6) . .
W7 O33 W2 125.2(6) . .
W7 O33 Co5 98.3(5) . .
W2 O33 Co5 96.6(4) . .
W8 O34 W3 125.8(6) . .
W8 O34 Co5 98.0(5) . .
W3 O34 Co5 96.7(4) . .
W8 O35 W4 124.5(5) . .
W9 O36 W5 125.7(6) . .
W9 O37 W6 126.9(6) . .
W7 O38 W9 152.2(6) . .
W7 O38 K3 99.4(5) . .
W9 O38 K3 102.6(4) . .
W7 O39 W8 152.1(6) . .
W7 O39 Co5 102.7(5) . .
W8 O39 Co5 101.1(5) . .
W8 O40 W9 154.4(6) . .
W8 O40 K3 99.8(4) . 2_565
W9 O40 K3 85.5(4) . 2_565
W7 O41 K2 137.5(6) . 2_565
W7 O41 K3 102.9(5) . .
K2 O41 K3 106.9(4) 2_565 .
W8 O42 K1 168.8(6) . 2_665
W9 O43 K3 105.4(5) . 2_565
W9 O43 K3 100.1(5) . .
K3 O43 K3 54.9(3) 2_565 .
O22 K1 O9W 140.5(5) 1_665 .
O22 K1 O42 93.6(4) 1_665 2_665
O9W K1 O42 111.2(5) . 2_665
O22 K1 O4W 92.3(4) 1_665 .
O9W K1 O4W 77.8(5) . .
O42 K1 O4W 155.5(4) 2_665 .
O22 K1 O21 136.3(4) 1_665 2_565
O9W K1 O21 83.2(4) . 2_565
O42 K1 O21 62.2(3) 2_665 2_565
O4W K1 O21 97.8(4) . 2_565
O22 K1 O8W 65.8(4) 1_665 .
O9W K1 O8W 74.8(5) . .
O42 K1 O8W 123.3(5) 2_665 .
O4W K1 O8W 80.7(5) . .
O21 K1 O8W 157.7(4) 2_565 .
O22 K1 O22 84.8(4) 1_665 2_565
O9W K1 O22 128.1(4) . 2_565
O42 K1 O22 80.4(3) 2_665 2_565
O4W K1 O22 76.5(4) . 2_565
O21 K1 O22 57.1(3) 2_565 2_565
O8W K1 O22 141.8(4) . 2_565
O22 K1 O10W 70.8(4) 1_665 1_655
O9W K1 O10W 90.7(5) . 1_655
O42 K1 O10W 66.9(4) 2_665 1_655
O4W K1 O10W 137.2(5) . 1_655
O21 K1 O10W 121.9(4) 2_565 1_655
O8W K1 O10W 56.5(5) . 1_655
O22 K1 O10W 137.0(4) 2_565 1_655
O22 K1 W2 112.7(3) 1_665 2_565
O9W K1 W2 102.6(3) . 2_565
O42 K1 W2 77.7(2) 2_665 2_565
O4W K1 W2 78.1(3) . 2_565
O21 K1 W2 31.5(2) 2_565 2_565
O8W K1 W2 158.7(4) . 2_565
O22 K1 W2 28.0(2) 2_565 2_565
O10W K1 W2 144.6(4) 1_655 2_565
O22 K1 K3 121.8(3) 1_665 1_655
O9W K1 K3 55.3(4) . 1_655
O42 K1 K3 60.9(3) 2_665 1_655
O4W K1 K3 133.1(3) . 1_655
O21 K1 K3 79.6(3) 2_565 1_655
O8W K1 K3 85.2(4) . 1_655
O22 K1 K3 132.4(3) 2_565 1_655
O10W K1 K3 51.4(3) 1_655 1_655
W2 K1 K3 111.08(15) 2_565 1_655
O22 K1 K1 44.8(3) 1_665 2_675
O9W K1 K1 159.2(4) . 2_675
O42 K1 K1 85.6(3) 2_665 2_675
O4W K1 K1 82.0(3) . 2_675
O21 K1 K1 94.7(3) 2_565 2_675
O8W K1 K1 107.0(3) . 2_675
O22 K1 K1 40.0(3) 2_565 2_675
O10W K1 K1 107.7(4) 1_655 2_675
W2 K1 K1 67.93(10) 2_565 2_675
K3 K1 K1 144.76(19) 1_655 2_675
O22 K1 K2 113.4(3) 1_665 .
O9W K1 K2 43.6(4) . .
O42 K1 K2 152.5(3) 2_665 .
O4W K1 K2 35.3(3) . .
O21 K1 K2 98.4(2) 2_565 .
O8W K1 K2 67.5(4) . .
O22 K1 K2 106.3(3) 2_565 .
O10W K1 K2 115.7(4) 1_655 .
W2 K1 K2 95.68(10) 2_565 .
K3 K1 K2 98.22(14) 1_655 .
K1 K1 K2 117.02(15) 2_675 .
O41 K2 O3W 120.8(4) 2_565 .
O41 K2 O24 93.0(4) 2_565 1_565
O3W K2 O24 78.1(4) . 1_565
O41 K2 O4W 76.6(4) 2_565 .
O3W K2 O4W 150.4(5) . .
O24 K2 O4W 77.2(4) 1_565 .
O41 K2 O20 70.7(4) 2_565 1_655
O3W K2 O20 71.5(4) . 1_655
O24 K2 O20 129.5(4) 1_565 1_655
O4W K2 O20 137.8(5) . 1_655
O41 K2 O31 115.9(4) 2_565 1_655
O3W K2 O31 75.3(3) . 1_655
O24 K2 O31 147.9(4) 1_565 1_655
O4W K2 O31 121.1(4) . 1_655
O20 K2 O31 56.3(3) 1_655 1_655
O41 K2 O30 163.1(4) 2_565 1_655
O3W K2 O30 72.2(4) . 1_655
O24 K2 O30 100.8(4) 1_565 1_655
O4W K2 O30 96.8(4) . 1_655
O20 K2 O30 106.8(3) 1_655 1_655
O31 K2 O30 54.1(3) 1_655 1_655
O41 K2 O9W 78.2(4) 2_565 .
O3W K2 O9W 135.1(4) . .
O24 K2 O9W 145.4(4) 1_565 .
O4W K2 O9W 68.2(4) . .
O20 K2 O9W 79.4(4) 1_655 .
O31 K2 O9W 60.1(3) 1_655 .
O30 K2 O9W 84.9(4) 1_655 .
O41 K2 W1 92.1(3) 2_565 1_655
O3W K2 W1 69.9(3) . 1_655
O24 K2 W1 145.2(3) 1_565 1_655
O4W K2 W1 137.3(3) . 1_655
O20 K2 W1 25.7(2) 1_655 1_655
O31 K2 W1 30.6(2) 1_655 1_655
O30 K2 W1 82.2(2) 1_655 1_655
O9W K2 W1 69.2(2) . 1_655
O41 K2 W6 143.4(3) 2_565 1_655
O3W K2 W6 70.0(3) . 1_655
O24 K2 W6 123.5(3) 1_565 1_655
O4W K2 W6 111.6(3) . 1_655
O20 K2 W6 82.2(2) 1_655 1_655
O31 K2 W6 28.5(2) 1_655 1_655
O30 K2 W6 25.6(2) 1_655 1_655
O9W K2 W6 72.9(3) . 1_655
W1 K2 W6 56.99(7) 1_655 1_655
O41 K2 Na1A 152.8(4) 2_565 .
O3W K2 Na1A 57.2(5) . .
O24 K2 Na1A 59.7(4) 1_565 .
O4W K2 Na1A 95.9(5) . .
O20 K2 Na1A 125.0(4) 1_655 .
O31 K2 Na1A 90.6(4) 1_655 .
O30 K2 Na1A 42.2(4) 1_655 .
O9W K2 Na1A 123.8(5) . .
W1 K2 Na1A 110.0(3) 1_655 .
W6 K2 Na1A 63.8(3) 1_655 .
O41 K2 Na1B 153.8(4) 2_565 .
O3W K2 Na1B 66.7(4) . .
O24 K2 Na1B 62.8(4) 1_565 .
O4W K2 Na1B 87.5(5) . .
O20 K2 Na1B 131.9(4) 1_655 .
O31 K2 Na1B 90.2(4) 1_655 .
O30 K2 Na1B 38.0(3) 1_655 .
O9W K2 Na1B 115.3(4) . .
W1 K2 Na1B 113.5(3) 1_655 .
W6 K2 Na1B 62.1(3) 1_655 .
Na1A K2 Na1B 10.1(3) . .
O20 K3 K3 138.9(5) 2_465 2_565
O20 K3 O43 71.7(4) 2_465 2_565
K3 K3 O43 69.2(4) 2_565 2_565
O20 K3 O38 110.0(4) 2_465 .
K3 K3 O38 75.8(4) 2_565 .
O43 K3 O38 114.1(4) 2_565 .
O20 K3 O41 68.4(4) 2_465 .
K3 K3 O41 85.2(4) 2_565 .
O43 K3 O41 67.3(3) 2_565 .
O38 K3 O41 55.4(3) . .
O20 K3 O10W 125.0(5) 2_465 .
K3 K3 O10W 92.9(5) 2_565 .
O43 K3 O10W 137.2(5) 2_565 .
O38 K3 O10W 97.4(5) . .
O41 K3 O10W 152.4(5) . .
O20 K3 O43 159.7(4) 2_465 .
K3 K3 O43 55.9(3) 2_565 .
O43 K3 O43 125.1(3) 2_565 .
O38 K3 O43 54.9(3) . .
O41 K3 O43 105.6(4) . .
O10W K3 O43 52.7(4) . .
O20 K3 O9W 70.6(4) 2_465 1_455
K3 K3 O9W 137.7(4) 2_565 1_455
O43 K3 O9W 137.8(4) 2_565 1_455
O38 K3 O9W 63.5(3) . 1_455
O41 K3 O9W 81.5(4) . 1_455
O10W K3 O9W 81.5(5) . 1_455
O43 K3 O9W 89.5(4) . 1_455
O20 K3 O40 69.0(3) 2_465 2_565
K3 K3 O40 96.9(3) 2_565 2_565
O43 K3 O40 53.8(3) 2_565 2_565
O38 K3 O40 167.8(4) . 2_565
O41 K3 O40 114.9(4) . 2_565
O10W K3 O40 92.7(4) . 2_565
O43 K3 O40 128.9(4) . 2_565
O9W K3 O40 125.2(4) 1_455 2_565
O20 K3 W9 78.5(3) 2_465 2_565
K3 K3 W9 72.2(3) 2_565 2_565
O43 K3 W9 26.5(2) 2_565 2_565
O38 K3 W9 137.1(3) . 2_565
O41 K3 W9 93.8(3) . 2_565
O10W K3 W9 111.9(4) . 2_565
O43 K3 W9 121.7(3) . 2_565
O9W K3 W9 148.4(3) 1_455 2_565
O40 K3 W9 31.02(19) 2_565 2_565
O20 K3 W7 86.1(3) 2_465 .
K3 K3 W7 82.6(3) 2_565 .
O43 K3 W7 91.1(3) 2_565 .
O38 K3 W7 29.3(2) . .
O41 K3 W7 26.5(2) . .
O10W K3 W7 126.0(4) . .
O43 K3 W7 82.5(2) . .
O9W K3 W7 68.0(3) 1_455 .
O40 K3 W7 141.3(3) 2_565 .
W9 K3 W7 117.5(2) 2_565 .
O20 K3 K1 76.9(3) 2_465 1_455
K3 K3 K1 143.7(4) 2_565 1_455
O43 K3 K1 139.9(3) 2_565 1_455
O38 K3 K1 99.5(3) . 1_455
O41 K3 K1 122.3(3) . 1_455
O10W K3 K1 51.5(3) . 1_455
O43 K3 K1 91.6(3) . 1_455
O9W K3 K1 43.2(3) 1_455 1_455
O40 K3 K1 92.1(3) 2_565 1_455
W9 K3 K1 123.1(2) 2_565 1_455
W7 K3 K1 111.11(17) . 1_455
O11W Na1A O30 117.2(10) . 1_655
O11W Na1A O25 95.3(9) . 1_565
O30 Na1A O25 115.3(9) 1_655 1_565
O11W Na1A O6W 125.5(11) . .
O30 Na1A O6W 72.5(7) 1_655 .
O25 Na1A O6W 130.8(9) 1_565 .
O11W Na1A K2 83.6(8) . .
O30 Na1A K2 51.1(5) 1_655 .
O25 Na1A K2 82.9(6) 1_565 .
O6W Na1A K2 123.5(7) . .
O6W Na1B O30 77.8(7) . 1_655
O6W Na1B O25 161.2(10) . 1_565
O30 Na1B O25 117.6(8) 1_655 1_565
O6W Na1B O2W 113.9(8) . 1_665
O30 Na1B O2W 71.3(6) 1_655 1_665
O25 Na1B O2W 65.4(6) 1_565 1_665
O6W Na1B O15 69.2(7) . 2_566
O30 Na1B O15 145.6(9) 1_655 2_566
O25 Na1B O15 96.6(7) 1_565 2_566
O2W Na1B O15 130.9(8) 1_665 2_566
O6W Na1B K2 121.0(7) . .
O30 Na1B K2 45.0(4) 1_655 .
O25 Na1B K2 76.8(5) 1_565 .
O2W Na1B K2 66.4(5) 1_665 .
O15 Na1B K2 157.3(7) 2_566 .
O1W Co5 O1W 88.9(9) . 2
O1W Co5 O23 173.8(8) . .
O1W Co5 O23 84.9(6) 2 .
O1W Co5 O39 88.0(7) . .
O1W Co5 O39 174.2(8) 2 .
O23 Co5 O39 98.1(5) . .
O1W Co5 O33 106.9(7) . .
O1W Co5 O33 104.6(7) 2 .
O23 Co5 O33 74.2(4) . .
O39 Co5 O33 71.7(4) . .
O1W Co5 O34 109.4(8) . .
O1W Co5 O34 112.1(7) 2 .
O23 Co5 O34 73.8(4) . .
O39 Co5 O34 73.6(4) . .
O33 Co5 O34 128.0(5) . .
O1W Co5 Co5 44.6(6) . 2
O1W Co5 Co5 44.3(6) 2 2
O23 Co5 Co5 129.2(5) . 2
O39 Co5 Co5 132.5(5) . 2
O33 Co5 Co5 112.3(5) . 2
O34 Co5 Co5 119.7(4) . 2
Co5 O1W Co5 91.1(9) . 2
K1 O4W K2 110.3(5) . .
Na1B O6W Na1A 16.3(6) . .
K1 O9W K3 81.5(5) . 1_655
K1 O9W K2 101.7(5) . .
K3 O9W K2 167.8(5) 1_655 .
K3 O10W K1 77.1(5) . 1_455

loop_
_geom_bond_atom_site_label_1
_geom_bond_atom_site_label_2
_geom_bond_distance
_geom_bond_site_symmetry_2
P1 O19 1.541(11) .
P1 O10 1.547(9) .
P1 O18 1.554(10) .
P1 O17 1.559(11) .
W1 O20 1.701(11) .
W1 O11 1.787(11) .
W1 O21 1.906(12) .
W1 O31 1.922(12) .
W1 O32 2.058(11) .
W1 O17 2.448(10) .
W1 K2 3.754(5) 1_455
W2 O22 1.720(12) .
W2 O12 1.764(10) .
W2 O21 1.915(11) .
W2 O23 1.931(10) .
W2 O33 2.054(10) .
W2 O17 2.424(11) .
W2 K1 3.627(4) 2_565
W3 O24 1.732(12) .
W3 O13 1.780(11) .
W3 O25 1.939(11) .
W3 O23 1.941(10) .
W3 O34 2.032(10) .
W3 O18 2.477(10) .
W4 O14 1.746(10) .
W4 O9 1.760(10) 2_556
W4 O27 1.900(11) .
W4 O25 1.946(11) .
W4 O35 2.031(10) .
W4 O18 2.356(10) .
W5 O28 1.723(12) .
W5 O15 1.775(10) .
W5 O29 1.943(11) .
W5 O27 1.960(10) .
W5 O36 2.045(11) .
W5 O19 2.426(11) .
W6 O30 1.729(11) .
W6 O16 1.803(10) .
W6 O31 1.916(12) .
W6 O29 1.920(12) .
W6 O37 2.032(10) .
W6 O19 2.438(10) .
W6 K2 3.920(5) 1_455
W7 O41 1.718(11) .
W7 O38 1.862(11) .
W7 O32 1.870(10) .
W7 O33 1.888(11) .
W7 O39 1.892(10) .
W7 O17 2.507(10) .
W7 K3 3.758(7) .
W8 O42 1.705(10) .
W8 O35 1.862(10) .
W8 O40 1.900(11) .
W8 O34 1.916(11) .
W8 O39 1.978(10) .
W8 O18 2.530(9) .
W8 K3 4.101(7) 2_565
W9 O43 1.716(11) .
W9 O36 1.856(12) .
W9 O37 1.861(11) .
W9 O40 1.914(10) .
W9 O38 1.969(12) .
W9 O19 2.522(10) .
W9 K3 3.702(7) 2_565
W9 K3 3.909(7) .
Co1 O4 1.912(11) .
Co1 O4 1.912(11) 2_456
Co1 O5 1.915(10) 2_456
Co1 O5 1.915(10) .
Co1 O6 1.917(10) 2_456
Co1 O6 1.917(10) .
Co2 O11 1.991(11) .
Co2 O16 2.009(10) .
Co2 O4 2.092(11) .
Co2 O6 2.096(11) .
Co2 O7 2.163(11) .
Co2 O10 2.254(9) .
Co3 O13 1.991(11) .
Co3 O12 2.030(11) .
Co3 O4 2.082(10) .
Co3 O5 2.087(11) .
Co3 O8 2.139(11) .
Co3 O10 2.263(10) .
Co4 O15 1.984(11) .
Co4 O14 1.986(10) .
Co4 O5 2.069(10) .
Co4 O6 2.080(10) .
Co4 O9 2.100(10) .
Co4 O10 2.232(10) .
O9 W4 1.760(10) 2_556
O15 Na1B 2.94(2) 2_566
O20 K3 2.798(13) 2_465
O20 K2 2.888(13) 1_455
O21 K1 2.828(13) 2_565
O22 K1 2.691(13) 1_445
O22 K1 2.949(12) 2_565
O23 Co5 2.106(11) .
O24 K2 2.790(12) 1_545
O25 Na1B 2.78(2) 1_545
O25 Na1A 2.87(3) 1_545
O30 Na1A 2.75(2) 1_455
O30 Na1B 2.78(2) 1_455
O30 K2 3.190(15) 1_455
O31 K2 3.035(11) 1_455
O33 Co5 2.233(12) .
O34 Co5 2.253(12) .
O38 K3 2.975(13) .
O39 Co5 2.106(12) .
O40 K3 3.324(12) 2_565
O41 K2 2.727(13) 2_565
O41 K3 2.980(14) .
O42 K1 2.797(11) 2_665
O43 K3 2.856(14) 2_565
O43 K3 3.226(14) .
K1 O22 2.691(13) 1_665
K1 O9W 2.703(14) .
K1 O42 2.797(11) 2_665
K1 O4W 2.801(14) .
K1 O21 2.828(13) 2_565
K1 O8W 2.900(19) .
K1 O22 2.949(12) 2_565
K1 O10W 3.135(18) 1_655
K1 W2 3.627(4) 2_565
K1 K3 3.904(8) 1_655
K1 K1 4.169(8) 2_675
K1 K2 4.647(7) .
K2 O41 2.727(13) 2_565
K2 O3W 2.781(15) .
K2 O24 2.790(12) 1_565
K2 O4W 2.861(16) .
K2 O20 2.888(13) 1_655
K2 O31 3.035(11) 1_655
K2 O30 3.190(15) 1_655
K2 O9W 3.27(2) .
K2 W1 3.754(5) 1_655
K2 W6 3.920(5) 1_655
K2 Na1A 4.09(2) .
K2 Na1B 4.48(2) .
K3 O20 2.798(13) 2_465
K3 K3 2.822(13) 2_565
K3 O43 2.856(14) 2_565
K3 O10W 3.13(2) .
K3 O9W 3.25(2) 1_455
K3 O40 3.324(12) 2_565
K3 W9 3.702(7) 2_565
K3 K1 3.904(8) 1_455
Na1A O11W 2.52(3) .
Na1A O30 2.75(2) 1_655
Na1A O25 2.87(3) 1_565
Na1A O6W 2.89(3) .
Na1B O6W 2.53(3) .
Na1B O30 2.78(2) 1_655
Na1B O25 2.78(2) 1_565
Na1B O2W 2.91(3) 1_665
Na1B O15 2.94(2) 2_566
Co5 O1W 1.914(19) .
Co5 O1W 1.93(2) 2
Co5 Co5 2.742(14) 2
O1W Co5 1.93(2) 2
O2W Na1B 2.91(3) 1_445
O9W K3 3.25(2) 1_655
O10W K1 3.135(18) 1_455
